data_4020006
loop_
_publ_author_name
'Xu, J. X.'
'Jiao, Lei'
'Liang, Yong'
'Zhang, Shiwei'

_journal_name_full 'Journal of Organic Chemistry'
_journal_page_first 334
_journal_page_last 337
_journal_paper_doi 10.1021/jo048328o
_journal_volume 70
_journal_year 2005
_chemical_formula_moiety 'C21 H22 N2 O3 S'
_chemical_formula_sum 'C21 H22 N2 O3 S'
_chemical_formula_weight 382.47
_chemical_melting_point 423.5(5)
_chemical_name_common ?
_chemical_name_systematic 8-Benzyloxycarbonylaminomethyl-1-phenyl-2-thia-6-aza-bicyclo[4.2.0]octan-7-one
_space_group_IT_number 2
_symmetry_cell_setting triclinic
_symmetry_Int_Tables_number 2
_symmetry_space_group_name_Hall '-P 1'
_symmetry_space_group_name_H-M 'P -1'
_atom_sites_solution_hydrogens
;
                                  hydrogen atoms are generated by HFIX
                                  instructions or difmap
;
_atom_sites_solution_primary direct
_atom_sites_solution_secondary difmap
_cell_angle_alpha 62.38(3)
_cell_angle_beta 79.77(3)
_cell_angle_gamma 80.06(3)
_cell_formula_units_Z 2
_cell_length_a 9.5000(19)
_cell_length_b 10.950(2)
_cell_length_c 11.140(2)
_cell_measurement_reflns_used 6045
_cell_measurement_temperature 293(2)
_cell_measurement_theta_max 25.00
_cell_measurement_theta_min 2.77
_cell_volume 1005.0(3)
_diffrn_ambient_temperature 293(2)
_diffrn_detector_area_resol_mean '100x100 microns'
_diffrn_measurement_device_type 'Rigaku RAXIS RAPID IP'
_diffrn_measurement_method Oscillation
_diffrn_radiation_monochromator graphite
_diffrn_radiation_probe x-ray
_diffrn_radiation_type MoK\a
_diffrn_radiation_wavelength 0.71073
_diffrn_reflns_av_R_equivalents 0.0707
_diffrn_reflns_av_sigmaI/netI 0.0616
_diffrn_reflns_limit_h_max 11
_diffrn_reflns_limit_h_min -11
_diffrn_reflns_limit_k_max 12
_diffrn_reflns_limit_k_min -12
_diffrn_reflns_limit_l_max 11
_diffrn_reflns_limit_l_min -13
_diffrn_reflns_number 6045
_diffrn_reflns_theta_max 25.00
_diffrn_reflns_theta_min 2.77
_diffrn_source 'fine-focus sealed tube'
_diffrn_source_type 'Rigaku RAXIS RAPID IP'
_diffrn_standards_decay_% ?
_diffrn_standards_interval_count ?
_diffrn_standards_interval_time ?
_diffrn_standards_number ?
_exptl_absorpt_coefficient_mu 0.184
_exptl_absorpt_correction_T_max 0.964
_exptl_absorpt_correction_T_min 0.895
_exptl_absorpt_correction_type empirical
_exptl_crystal_colour Colourless
_exptl_crystal_density_diffrn 1.264
_exptl_crystal_density_meas ?
_exptl_crystal_density_method 'not measured'
_exptl_crystal_description Block
_exptl_crystal_F_000 404
_exptl_crystal_size_max 0.60
_exptl_crystal_size_mid 0.30
_exptl_crystal_size_min 0.20
_refine_ls_extinction_coef 0.017(4)
_refine_ls_extinction_expression Fc^*^=kFc[1+0.001xFc^2^\l^3^/sin(2\q)]^-1/4^
_refine_ls_extinction_method SHELXL
_refine_ls_goodness_of_fit_ref 1.018
_refine_ls_hydrogen_treatment
;
                                  hydrogen coordinates ride on the coordinates
                                  of the previous atom, the isotropic U values
                                  are 1.2 OR 1.5 time over the U values of the
                                  previous atom.
;
_refine_ls_matrix_type full
_refine_ls_number_parameters 249
_refine_ls_number_reflns 3258
_refine_ls_number_restraints 0
_refine_ls_restrained_S_all 1.018
_refine_ls_R_factor_all 0.0927
_refine_ls_R_factor_gt 0.0563
_refine_ls_shift/su_max 0.000
_refine_ls_shift/su_mean 0.000
_refine_ls_structure_factor_coef Fsqd
_refine_ls_weighting_details 'calc w=1/[\s^2^(Fo^2^)+(0.0795P)^2^+0.0000P] where P=(Fo^2^+2Fc^2^)/3'
_refine_ls_weighting_scheme calc
_refine_ls_wR_factor_gt 0.1439
_refine_ls_wR_factor_ref 0.1545
_reflns_number_gt 1942
_reflns_number_total 3258
_reflns_threshold_expression >2sigma(I)
_cod_depositor_comments
;
The following automatic conversions were performed:
'_exptl_absorpt_correction_type' value 'Empirical' changed to 'empirical'
according to '/home/saulius/struct/CIF-dictionaries/cif_core.dic'
dictionary named 'cif_core.dic' version 2.4.1 from 2010-06-29.

Automatic conversion script
Id: cif_fix_enum 1527 2010-12-29 10:47:43Z saulius 

The following automatic conversions were performed:

'_chemical_melting_point' value '423-424' was changed to '423.5(5)' -
the average value was taken and precision was estimated.

Automatic conversion script
Id: cif_fix_values 1646 2011-03-28 12:23:43Z adriana 
;
_cod_database_code 4020006

loop_
_symmetry_equiv_pos_as_xyz
'x, y, z'
'-x, -y, -z'

loop_
_atom_site_label
_atom_site_type_symbol
_atom_site_fract_x
_atom_site_fract_y
_atom_site_fract_z
_atom_site_U_iso_or_equiv
_atom_site_adp_type
_atom_site_occupancy
_atom_site_symmetry_multiplicity
_atom_site_calc_flag
_atom_site_refinement_flags
_atom_site_disorder_assembly
_atom_site_disorder_group
S1 S -0.11687(9) -0.14795(9) 0.12532(8) 0.0537(3) Uani 1 1 d . . .
O1 O 0.0488(3) -0.1236(3) 0.4442(2) 0.0684(7) Uani 1 1 d . . .
O2 O 0.0445(3) 0.3288(2) 0.0474(2) 0.0628(7) Uani 1 1 d . . .
O3 O 0.1287(2) 0.3619(2) 0.2078(2) 0.0596(7) Uani 1 1 d . . .
N1 N -0.1522(3) -0.1684(3) 0.3800(2) 0.0487(7) Uani 1 1 d . . .
N2 N -0.0603(3) 0.2417(3) 0.2659(3) 0.0558(8) Uani 1 1 d . . .
HN2 H -0.047(4) 0.225(3) 0.345(3) 0.055(10) Uiso 1 1 d . . .
C1 C -0.1777(4) -0.3215(4) 0.2304(3) 0.0644(10) Uani 1 1 d . . .
H1A H -0.2819 -0.3128 0.2446 0.077 Uiso 1 1 calc R . .
H1B H -0.1470 -0.3771 0.1816 0.077 Uiso 1 1 calc R . .
C2 C -0.1190(4) -0.3961(4) 0.3692(4) 0.0679(10) Uani 1 1 d . . .
H2A H -0.1495 -0.4886 0.4178 0.081 Uiso 1 1 calc R . .
H2B H -0.0148 -0.4049 0.3554 0.081 Uiso 1 1 calc R . .
C3 C -0.1712(4) -0.3186(4) 0.4556(3) 0.0605(9) Uani 1 1 d . . .
H3A H -0.2723 -0.3292 0.4875 0.073 Uiso 1 1 calc R . .
H3B H -0.1188 -0.3601 0.5349 0.073 Uiso 1 1 calc R . .
C4 C -0.1925(3) -0.0726(3) 0.2433(3) 0.0450(8) Uani 1 1 d . . .
C5 C -0.0892(3) 0.0301(3) 0.2388(3) 0.0456(8) Uani 1 1 d . . .
H5 H -0.0110 0.0476 0.1642 0.055 Uiso 1 1 calc R . .
C6 C -0.0458(4) -0.0936(4) 0.3714(3) 0.0510(8) Uani 1 1 d . . .
C7 C -0.3523(3) -0.0238(3) 0.2362(3) 0.0473(8) Uani 1 1 d . . .
C8 C -0.4051(4) 0.0561(4) 0.1125(4) 0.0705(11) Uani 1 1 d . . .
H8 H -0.3420 0.0839 0.0327 0.085 Uiso 1 1 calc R . .
C9 C -0.5518(6) 0.0959(5) 0.1052(6) 0.0938(15) Uani 1 1 d . . .
H9 H -0.5859 0.1505 0.0210 0.113 Uiso 1 1 calc R . .
C10 C -0.6454(5) 0.0551(5) 0.2208(7) 0.0943(16) Uani 1 1 d . . .
H10 H -0.7437 0.0795 0.2155 0.113 Uiso 1 1 calc R . .
C11 C -0.5956(5) -0.0205(5) 0.3428(6) 0.0928(14) Uani 1 1 d . . .
H11 H -0.6599 -0.0464 0.4218 0.111 Uiso 1 1 calc R . .
C12 C -0.4484(4) -0.0606(4) 0.3529(4) 0.0703(11) Uani 1 1 d . . .
H12 H -0.4154 -0.1120 0.4380 0.084 Uiso 1 1 calc R . .
C13 C -0.1595(3) 0.1664(3) 0.2451(3) 0.0545(9) Uani 1 1 d . . .
H13A H -0.2010 0.2267 0.1607 0.065 Uiso 1 1 calc R . .
H13B H -0.2374 0.1443 0.3187 0.065 Uiso 1 1 calc R . .
C14 C 0.0375(4) 0.3115(3) 0.1636(3) 0.0511(8) Uani 1 1 d . . .
C15 C 0.2406(4) 0.4398(4) 0.1041(4) 0.0638(10) Uani 1 1 d . . .
H15A H 0.1979 0.5154 0.0266 0.077 Uiso 1 1 calc R . .
H15B H 0.3064 0.3798 0.0725 0.077 Uiso 1 1 calc R . .
C16 C 0.3188(4) 0.4951(4) 0.1730(4) 0.0602(10) Uani 1 1 d . . .
C17 C 0.2635(5) 0.6134(4) 0.1894(4) 0.0791(12) Uani 1 1 d . . .
H17 H 0.1804 0.6634 0.1503 0.095 Uiso 1 1 calc R . .
C18 C 0.3260(7) 0.6594(6) 0.2606(6) 0.1127(19) Uani 1 1 d . . .
H18 H 0.2860 0.7380 0.2712 0.135 Uiso 1 1 calc R . .
C19 C 0.4507(9) 0.5846(10) 0.3161(6) 0.126(3) Uani 1 1 d . . .
H19 H 0.4950 0.6126 0.3660 0.151 Uiso 1 1 calc R . .
C20 C 0.5097(6) 0.4701(8) 0.2986(6) 0.118(2) Uani 1 1 d . . .
H20 H 0.5951 0.4229 0.3348 0.142 Uiso 1 1 calc R . .
C21 C 0.4441(5) 0.4226(5) 0.2273(5) 0.0830(12) Uani 1 1 d . . .
H21 H 0.4842 0.3439 0.2169 0.100 Uiso 1 1 calc R . .
